data_2310180
loop_
_publ_author_name
'Duwell, E.J.'
'Baenziger, N.C.'

_publ_section_title
;
 The crystal structures of K Hg and K Hg2
;
_journal_name_full 'Acta Crystallographica (1,1948-23,1967)'
_journal_page_first 705
_journal_page_last 710
_journal_volume 8
_journal_year 1955
_chemical_formula_sum 'Hg2 K'
_space_group_IT_number 74
_symmetry_space_group_name_Hall '-I 2b 2'
_symmetry_space_group_name_H-M 'I m m a'
_cell_angle_alpha 90
_cell_angle_beta 90
_cell_angle_gamma 90
_cell_formula_units_Z 4
_cell_length_a 8.1
_cell_length_b 5.16
_cell_length_c 8.77
_cell_volume 366.551
_citation_journal_id_ASTM ACCRA9
_cod_data_source_file Duwell_ACCRA9_1955_623.cif
_cod_data_source_block Hg2K1
_cod_original_cell_volume 366.5509
_cod_original_formula_sum 'Hg2 K1'
_cod_database_code 2310180

loop_
_symmetry_equiv_pos_as_xyz
x,y,z
-x,-y+1/2,z
x,-y,-z
-x,y+1/2,-z
-x,-y,-z
x,y-1/2,-z
-x,y,z
x,-y-1/2,z
x+1/2,y+1/2,z+1/2
-x+1/2,-y+1,z+1/2
x+1/2,-y+1/2,-z+1/2
-x+1/2,y+1,-z+1/2
-x+1/2,-y+1/2,-z+1/2
x+1/2,y,-z+1/2
-x+1/2,y+1/2,z+1/2
x+1/2,-y,z+1/2

loop_
_atom_site_label
_atom_site_type_symbol
_atom_site_fract_x
_atom_site_fract_y
_atom_site_fract_z
_atom_site_occupancy
_atom_site_U_iso_or_equiv
Hg1 Hg 0.19 0.25 0.087 1 0.0
K1 K 0 0.25 0.703 1 0.0
